data_7157156
loop_
_publ_author_name
'Patel, Heta A.'
'Bhanvadia, Viraj J.'
'Mande, Hemant M.'
'Zade, Sanjio S.'
'Patel, Arun L.'

_publ_section_title
;
 Benzochalcogendiazole-based conjugated molecules: investigating the
 effects of substituents and heteroatom juggling.
;
_journal_issue 43
_journal_name_full 'Organic &amp; biomolecular chemistry'
_journal_page_first 9467
_journal_paper_doi 10.1039/c9ob01762c
_journal_volume 17
_journal_year 2019
_chemical_formula_moiety '3(C24 H20 N2 Se)'
_chemical_formula_sum 'C72 H60 N6 Se3'
_chemical_formula_weight 1246.20
_space_group_crystal_system triclinic
_space_group_IT_number 2
_space_group_name_Hall '-P 1'
_space_group_name_H-M_alt 'P -1'
_symmetry_Int_Tables_number 2
_symmetry_space_group_name_Hall '-P 1'
_symmetry_space_group_name_H-M 'P -1'
_atom_sites_solution_primary iterative
_audit_creation_date 2018-05-01
_audit_creation_method
;
Olex2 1.2
(compiled 2017.08.10 svn.r3458 for OlexSys, GUI svn.r5381)
;
_audit_update_record
;
2018-06-19 deposited with the CCDC.    2019-10-15 downloaded from the CCDC.
;
_cell_angle_alpha 90.924(3)
_cell_angle_beta 101.853(4)
_cell_angle_gamma 111.378(4)
_cell_formula_units_Z 2
_cell_length_a 11.8825(6)
_cell_length_b 12.7306(5)
_cell_length_c 20.6914(8)
_cell_measurement_reflns_used 6378
_cell_measurement_temperature 150.00(10)
_cell_measurement_theta_max 28.7320
_cell_measurement_theta_min 3.7800
_cell_volume 2838.3(2)
_computing_cell_refinement 'CrysAlisPro 1.171.39.29d (Rigaku OD, 2017)'
_computing_data_collection 'CrysAlisPro 1.171.39.29d (Rigaku OD, 2017)'
_computing_data_reduction 'CrysAlisPro 1.171.39.29d (Rigaku OD, 2017)'
_computing_molecular_graphics 'Olex2 (Dolomanov et al., 2009)'
_computing_publication_material 'Olex2 (Dolomanov et al., 2009)'
_computing_structure_refinement 'olex2.refine (Bourhis et al., 2015)'
_computing_structure_solution 'olex2.solve (Bourhis et al., 2015)'
_diffrn_ambient_environment N~2~
_diffrn_ambient_temperature 150.00(10)
_diffrn_detector 'CCD plate'
_diffrn_detector_area_resol_mean 16.1702
_diffrn_detector_type Eos
_diffrn_measured_fraction_theta_full 1.0
_diffrn_measured_fraction_theta_max 0.8488
_diffrn_measurement_details
;
List of Runs (angles in degrees, time in seconds):

  # Type    Start    End  Width  t~exp~   \w     \q     \k     \f   Frames
#--------------------------------------------------------------------------
  1  \w     43.00  98.00   1.00    2.75    --   19.44-178.00  90.00   55
  2  \w     12.00  48.00   1.00    2.75    --   19.44 -77.00 150.00   36
  3  \w    -54.00  92.00   1.00    2.75    --   19.44   0.00 150.00  146
  4  \w     61.00  94.00   1.00    2.75    --   19.44 178.00 -60.00   33
  5  \w     64.00  95.00   1.00    2.75    --   19.44 178.00 120.00   31
  6  \w    -50.00   7.00   1.00    2.75    --   19.44 -77.00 150.00   57
  7  \w    -53.00   1.00   1.00    2.75    --  -20.38 -57.00  60.00   54
  8  \w    -85.00 -53.00   1.00    2.75    --  -20.38 178.00-180.00   32
  9  \w    -23.00   3.00   1.00    2.75    --  -20.38 -99.00 120.00   26
 10  \w    -24.00  23.00   1.00    2.75    --  -20.38 -99.00 -60.00   47
;
_diffrn_measurement_device 'four-circle diffractometer'
_diffrn_measurement_device_type 'Xcalibur, Eos, Gemini'
_diffrn_measurement_method '\w scans'
_diffrn_orient_matrix_type 'CrysAlisPro convention (1999,Acta A55,543-557)'
_diffrn_orient_matrix_UB_11 0.0243705000
_diffrn_orient_matrix_UB_12 0.0064638000
_diffrn_orient_matrix_UB_13 0.0347608000
_diffrn_orient_matrix_UB_21 -0.0591925000
_diffrn_orient_matrix_UB_22 -0.0071128000
_diffrn_orient_matrix_UB_23 0.0055430000
_diffrn_orient_matrix_UB_31 -0.0153172000
_diffrn_orient_matrix_UB_32 -0.0593605000
_diffrn_orient_matrix_UB_33 -0.0004402000
_diffrn_radiation_monochromator graphite
_diffrn_radiation_probe x-ray
_diffrn_radiation_type 'Mo K\a'
_diffrn_radiation_wavelength 0.71073
_diffrn_reflns_av_R_equivalents 0.0348
_diffrn_reflns_av_unetI/netI 0.0624
_diffrn_reflns_limit_h_max 15
_diffrn_reflns_limit_h_min -15
_diffrn_reflns_limit_k_max 16
_diffrn_reflns_limit_k_min -15
_diffrn_reflns_limit_l_max 26
_diffrn_reflns_limit_l_min -25
_diffrn_reflns_number 27620
_diffrn_reflns_theta_full 29.1323
_diffrn_reflns_theta_max 29.13
_diffrn_reflns_theta_min 3.27
_diffrn_source 'fine-focus sealed X-ray tube'
_diffrn_source_type 'Enhance (Mo) X-ray Source'
_exptl_absorpt_coefficient_mu 1.995
_exptl_absorpt_correction_T_max 1.00000
_exptl_absorpt_correction_T_min 0.54586
_exptl_absorpt_correction_type multi-scan
_exptl_absorpt_process_details
;
CrysAlisPro 1.171.39.29d (Rigaku Oxford Diffraction, 2017)
Empirical absorption correction using spherical harmonics,
 implemented in SCALE3 ABSPACK scaling algorithm.
;
_exptl_crystal_colour orange
_exptl_crystal_colour_lustre clear
_exptl_crystal_colour_modifier orangish
_exptl_crystal_density_diffrn 1.4581
_exptl_crystal_description clear
_exptl_crystal_F_000 1271.9147
_exptl_crystal_size_max 0.35
_exptl_crystal_size_mid 0.32
_exptl_crystal_size_min 0.20
_refine_diff_density_max 0.6791
_refine_diff_density_min -0.7833
_refine_diff_density_rms 0.1457
_refine_ls_d_res_high 0.7300
_refine_ls_d_res_low 6.2373
_refine_ls_goodness_of_fit_ref 1.0209
_refine_ls_hydrogen_treatment constr
_refine_ls_matrix_type full
_refine_ls_number_constraints 108
_refine_ls_number_parameters 736
_refine_ls_number_reflns 12985
_refine_ls_number_restraints 0
_refine_ls_restrained_S_all 1.0209
_refine_ls_R_factor_all 0.0669
_refine_ls_R_factor_gt 0.0385
_refine_ls_shift/su_max 0.0004
_refine_ls_shift/su_mean 0.0000
_refine_ls_structure_factor_coef Fsqd
_refine_ls_weighting_details 'w=1/[\s^2^(Fo^2^)+(0.0319P)^2^] where P=(Fo^2^+2Fc^2^)/3'
_refine_ls_weighting_scheme calc
_refine_ls_wR_factor_gt 0.0720
_refine_ls_wR_factor_ref 0.0808
_reflns_Friedel_coverage 0.0
_reflns_limit_h_max 14
_reflns_limit_h_min -15
_reflns_limit_k_max 16
_reflns_limit_k_min -16
_reflns_limit_l_max 26
_reflns_limit_l_min 0
_reflns_number_gt 9493
_reflns_number_total 12985
_reflns_threshold_expression I>=2u(I)
_cod_data_source_file c9ob01762c2.cif
_cod_data_source_block exp_1359
_cod_depositor_comments 'Adding full bibliography for 7157149--7157156.cif.'
_cod_database_code 7157156
_reflns_odcompleteness_completeness 99.78
_reflns_odcompleteness_iscentric 1
_reflns_odcompleteness_theta 26.32
_olex2_refinement_description
;
1. Fixed Uiso
 At 1.2 times of:
  All C(H) groups
 At 1.5 times of:
  All C(H,H,H) groups
2.a Aromatic/amide H refined with riding coordinates:
 C46(H46), C68(H68), C74(H74), C79(H79), C50(H50), C67(H67), C13(H13),
 C65(H65), C49(H49), C64(H64), C11(H11), C76(H76), C17(H17), C10(H10), C14(H14),
  C52(H52), C36(H36), C22(H22), C38(H38), C62(H62), C80(H80), C8(H8), C37(H37),
 C9(H9), C19(H19), C73(H73), C71(H71), C43(H43), C25(H25), C77(H77), C26(H26),
 C44(H44), C16(H16), C40(H40), C53(H53), C63(H63), C35(H35), C20(H20), C47(H47),
  C70(H70), C23(H23), C41(H41)
2.b Idealised Me refined as rotating group:
 C72(H72a,H72b,H72c), C81(H81a,H81b,H81c), C54(H54a,H54b,H54c), C27(H27a,H27b,
 H27c), C18(H18a,H18b,H18c), C45(H45a,H45b,H45c)
;
_olex2_submission_special_instructions 'No special instructions were received'
_oxdiff_exptl_absorpt_empirical_details
;
Empirical correction (ABSPACK) includes:
- Absorption correction using spherical harmonics
- Frame scaling
;
_oxdiff_exptl_absorpt_empirical_full_max 1.558
_oxdiff_exptl_absorpt_empirical_full_min 0.697

loop_
_space_group_symop_id
_space_group_symop_operation_xyz
1 x,y,z
2 -x,-y,-z

loop_
_atom_site_label
_atom_site_type_symbol
_atom_site_fract_x
_atom_site_fract_y
_atom_site_fract_z
_atom_site_U_iso_or_equiv
_atom_site_adp_type
_atom_site_occupancy
_atom_site_refinement_flags_posn
Se4 Se 0.35036(2) 0.23143(2) 0.230688(12) 0.02418(7) Uani 1.000000 .
Se31 Se 0.89702(2) -0.04213(2) 0.913890(12) 0.02494(7) Uani 1.000000 .
Se58 Se 0.44032(3) 0.45705(2) 0.393652(14) 0.03178(8) Uani 1.000000 .
C46 C 1.1140(2) 0.34402(19) 0.97773(12) 0.0220(6) Uani 1.000000 .
H46 H 1.1383(2) 0.30062(19) 1.00926(12) 0.0264(7) Uiso 1.000000 R
C68 C 0.4958(2) 0.9242(2) 0.69064(13) 0.0278(6) Uani 1.000000 .
H68 H 0.5771(2) 0.9758(2) 0.69686(13) 0.0334(7) Uiso 1.000000 R
C74 C -0.0590(2) 0.3843(2) 0.22283(13) 0.0249(6) Uani 1.000000 .
H74 H -0.1014(2) 0.4243(2) 0.23840(13) 0.0298(7) Uiso 1.000000 R
C12 C 0.3502(2) 0.19658(19) -0.10649(12) 0.0200(5) Uani 1.000000 .
C61 C 0.1101(2) 0.46615(19) 0.32432(12) 0.0207(5) Uani 1.000000 .
C15 C 0.2048(2) 0.0637(2) -0.22640(13) 0.0239(6) Uani 1.000000 .
C34 C 1.0504(2) 0.28854(19) 0.91118(12) 0.0205(5) Uani 1.000000 .
C24 C 0.9577(2) 0.7852(2) 0.48359(12) 0.0223(6) Uani 1.000000 .
C79 C -0.3106(3) 0.2190(2) 0.07621(14) 0.0343(7) Uani 1.000000 .
H79 H -0.3948(3) 0.2034(2) 0.06094(14) 0.0412(8) Uiso 1.000000 R
C50 C 1.3024(2) 0.5236(2) 1.17823(13) 0.0266(6) Uani 1.000000 .
H50 H 1.3357(2) 0.4897(2) 1.21251(13) 0.0319(7) Uiso 1.000000 R
C29 C 0.9200(2) 0.11004(19) 0.83510(12) 0.0186(5) Uani 1.000000 .
C67 C 0.4398(2) 0.8571(2) 0.63080(13) 0.0235(6) Uani 1.000000 .
H67 H 0.4843(2) 0.8632(2) 0.59801(13) 0.0282(7) Uiso 1.000000 R
C55 C 0.2392(2) 0.61229(19) 0.44818(12) 0.0198(5) Uani 1.000000 .
N32 N 0.99468(18) 0.09912(16) 0.94861(10) 0.0211(5) Uani 1.000000 .
C7 C 0.6262(2) 0.49134(18) 0.19368(12) 0.0184(5) Uani 1.000000 .
N5 N 0.48538(18) 0.35766(15) 0.25287(10) 0.0211(5) Uani 1.000000 .
C75 C -0.1202(2) 0.3145(2) 0.15945(12) 0.0225(6) Uani 1.000000 .
N59 N 0.29501(19) 0.41880(17) 0.33537(10) 0.0243(5) Uani 1.000000 .
N30 N 0.86001(19) -0.00156(16) 0.83237(10) 0.0240(5) Uani 1.000000 .
N3 N 0.34950(18) 0.22805(15) 0.14453(10) 0.0198(5) Uani 1.000000 .
N57 N 0.40859(19) 0.54876(17) 0.44723(10) 0.0254(5) Uani 1.000000 .
C51 C 1.3060(2) 0.6328(2) 1.19062(13) 0.0237(6) Uani 1.000000 .
C13 C 0.2478(2) 0.0982(2) -0.10691(13) 0.0273(6) Uani 1.000000 .
H13 H 0.2263(2) 0.0758(2) -0.06712(13) 0.0327(7) Uiso 1.000000 R
C65 C 0.2539(2) 0.70834(19) 0.55671(12) 0.0232(6) Uani 1.000000 .
H65 H 0.1679(2) 0.67466(19) 0.54864(12) 0.0278(7) Uiso 1.000000 R
C49 C 1.2504(2) 0.4650(2) 1.11607(13) 0.0243(6) Uani 1.000000 .
H49 H 1.2489(2) 0.3920(2) 1.10925(13) 0.0292(7) Uiso 1.000000 R
C1 C 0.4715(2) 0.34520(19) 0.07290(12) 0.0191(5) Uani 1.000000 .
C21 C 0.8052(2) 0.63167(19) 0.37142(12) 0.0190(5) Uani 1.000000 .
C66 C 0.3169(2) 0.78017(19) 0.61929(12) 0.0206(5) Uani 1.000000 .
C64 C 0.3066(2) 0.68585(19) 0.50987(12) 0.0216(6) Uani 1.000000 .
H64 H 0.3925(2) 0.71944(19) 0.51698(12) 0.0260(7) Uiso 1.000000 R
C11 C 0.4251(2) 0.27084(19) -0.04581(12) 0.0217(6) Uani 1.000000 .
H11 H 0.5002(2) 0.32606(19) -0.04903(12) 0.0260(7) Uiso 1.000000 R
C76 C -0.0621(2) 0.2669(2) 0.12253(13) 0.0286(6) Uani 1.000000 .
H76 H 0.0222(2) 0.2824(2) 0.13727(13) 0.0343(7) Uiso 1.000000 R
C2 C 0.4455(2) 0.31813(18) 0.13669(11) 0.0163(5) Uani 1.000000 .
C17 C 0.3796(2) 0.2250(2) -0.16690(12) 0.0251(6) Uani 1.000000 .
H17 H 0.4489(2) 0.2893(2) -0.16790(12) 0.0301(7) Uiso 1.000000 R
C10 C 0.3968(2) 0.26772(19) 0.01365(12) 0.0200(5) Uani 1.000000 .
H10 H 0.3231(2) 0.21119(19) 0.01769(12) 0.0240(6) Uiso 1.000000 R
C39 C 0.7568(2) -0.0254(2) 0.61649(12) 0.0204(5) Uani 1.000000 .
C14 C 0.1773(2) 0.0333(2) -0.16597(13) 0.0274(6) Uani 1.000000 .
H14 H 0.1097(2) -0.0325(2) -0.16493(13) 0.0329(7) Uiso 1.000000 R
C52 C 1.2576(2) 0.6811(2) 1.13838(13) 0.0282(6) Uani 1.000000 .
H52 H 1.2598(2) 0.7542(2) 1.14535(13) 0.0338(8) Uiso 1.000000 R
C28 C 0.9146(2) 0.1755(2) 0.77872(12) 0.0208(5) Uani 1.000000 .
C36 C 0.9718(2) 0.2910(2) 0.79259(13) 0.0251(6) Uani 1.000000 .
H36 H 0.9676(2) 0.3357(2) 0.75780(13) 0.0302(7) Uiso 1.000000 R
C22 C 0.8069(2) 0.6008(2) 0.43580(12) 0.0238(6) Uani 1.000000 .
H22 H 0.7567(2) 0.5279(2) 0.44212(12) 0.0286(7) Uiso 1.000000 R
C38 C 0.8153(2) 0.0197(2) 0.68555(12) 0.0220(6) Uani 1.000000 .
H38 H 0.8267(2) -0.0319(2) 0.71498(12) 0.0263(7) Uiso 1.000000 R
C62 C 0.0594(2) 0.5276(2) 0.35550(13) 0.0251(6) Uani 1.000000 .
H62 H -0.0208(2) 0.5218(2) 0.33622(13) 0.0301(7) Uiso 1.000000 R
C33 C 0.9921(2) 0.16662(19) 0.90028(12) 0.0184(5) Uani 1.000000 .
C42 C 0.6469(2) -0.1163(2) 0.48315(13) 0.0306(7) Uani 1.000000 .
C80 C -0.2467(3) 0.2904(2) 0.13372(14) 0.0334(7) Uani 1.000000 .
H80 H -0.2884(3) 0.3232(2) 0.15577(14) 0.0401(8) Uiso 1.000000 R
C8 C 0.6423(2) 0.5155(2) 0.13085(12) 0.0228(6) Uani 1.000000 .
H8 H 0.7055(2) 0.5828(2) 0.12667(12) 0.0273(7) Uiso 1.000000 R
C72 C 0.4987(3) 0.9861(2) 0.80770(14) 0.0378(7) Uani 1.000000 .
H72a H 0.5581(12) 0.9573(10) 0.8312(4) 0.0567(11) Uiso 1.000000 GR
H72b H 0.5404(14) 1.0637(4) 0.80070(14) 0.0567(11) Uiso 1.000000 GR
H72c H 0.4384(3) 0.9813(12) 0.8333(4) 0.0567(11) Uiso 1.000000 GR
C37 C 0.8542(2) 0.1275(2) 0.71088(12) 0.0230(6) Uani 1.000000 .
H37 H 0.8408(2) 0.1780(2) 0.68119(12) 0.0276(7) Uiso 1.000000 R
C9 C 0.5694(2) 0.44526(19) 0.07254(12) 0.0213(5) Uani 1.000000 .
H9 H 0.5879(2) 0.46720(19) 0.03211(12) 0.0255(7) Uiso 1.000000 R
C19 C 0.7107(2) 0.56776(19) 0.25109(12) 0.0220(6) Uani 1.000000 .
H19 H 0.7636(2) 0.63730(19) 0.24182(12) 0.0265(7) Uiso 1.000000 R
C73 C 0.0512(2) 0.3966(2) 0.26061(12) 0.0231(6) Uani 1.000000 .
H73 H 0.0946(2) 0.3576(2) 0.24512(12) 0.0278(7) Uiso 1.000000 R
C71 C 0.2542(2) 0.7746(2) 0.66906(13) 0.0272(6) Uani 1.000000 .
H71 H 0.1719(2) 0.7251(2) 0.66240(13) 0.0327(7) Uiso 1.000000 R
C81 C -0.3247(3) 0.0916(2) -0.02127(13) 0.0356(7) Uani 1.000000 .
H81a H -0.3612(14) 0.0157(3) -0.00974(15) 0.0535(11) Uiso 1.000000 GR
H81b H -0.3889(10) 0.1154(9) -0.0440(5) 0.0535(11) Uiso 1.000000 GR
H81c H -0.2697(4) 0.0934(11) -0.0497(4) 0.0535(11) Uiso 1.000000 GR
C60 C 0.2332(2) 0.47478(19) 0.35792(12) 0.0202(5) Uani 1.000000 .
C43 C 0.6878(2) -0.1789(2) 0.52943(14) 0.0315(7) Uani 1.000000 .
H43 H 0.6789(2) -0.2524(2) 0.51650(14) 0.0378(8) Uiso 1.000000 R
C25 C 0.9572(2) 0.8159(2) 0.41944(13) 0.0242(6) Uani 1.000000 .
H25 H 1.0078(2) 0.8887(2) 0.41342(13) 0.0291(7) Uiso 1.000000 R
C77 C -0.1265(2) 0.1973(2) 0.06454(13) 0.0292(6) Uani 1.000000 .
H77 H -0.0845(2) 0.1679(2) 0.04072(13) 0.0350(7) Uiso 1.000000 R
C26 C 0.8842(2) 0.74192(19) 0.36439(12) 0.0227(6) Uani 1.000000 .
H26 H 0.8872(2) 0.76523(19) 0.32220(12) 0.0273(7) Uiso 1.000000 R
C44 C 0.7417(2) -0.1344(2) 0.59460(13) 0.0264(6) Uani 1.000000 .
H44 H 0.7687(2) -0.1785(2) 0.62463(13) 0.0317(7) Uiso 1.000000 R
C69 C 0.4342(3) 0.9166(2) 0.74146(13) 0.0265(6) Uani 1.000000 .
C16 C 0.3087(2) 0.1603(2) -0.22581(13) 0.0279(6) Uani 1.000000 .
H16 H 0.3309(2) 0.1819(2) -0.26553(13) 0.0335(7) Uiso 1.000000 R
C48 C 1.2000(2) 0.51304(19) 1.06307(12) 0.0205(5) Uani 1.000000 .
C54 C 1.3611(3) 0.6957(2) 1.25912(13) 0.0351(7) Uani 1.000000 .
H54a H 1.2960(3) 0.6866(12) 1.2820(3) 0.0527(11) Uiso 1.000000 GR
H54b H 1.4187(12) 0.6658(10) 1.2835(3) 0.0527(11) Uiso 1.000000 GR
H54c H 1.4036(14) 0.7748(3) 1.25547(13) 0.0527(11) Uiso 1.000000 GR
C6 C 0.5219(2) 0.39031(18) 0.19750(11) 0.0168(5) Uani 1.000000 .
C40 C 0.7126(2) 0.0367(2) 0.56961(13) 0.0284(6) Uani 1.000000 .
H40 H 0.7196(2) 0.1096(2) 0.58249(13) 0.0341(8) Uiso 1.000000 R
C53 C 1.2057(2) 0.6227(2) 1.07566(13) 0.0267(6) Uani 1.000000 .
H53 H 1.1741(2) 0.6576(2) 1.04134(13) 0.0321(7) Uiso 1.000000 R
C27 C 1.0355(3) 0.8682(2) 0.54331(13) 0.0339(7) Uani 1.000000 .
H27a H 1.1045(9) 0.9254(8) 0.5311(2) 0.0508(10) Uiso 1.000000 GR
H27b H 0.9859(5) 0.9033(11) 0.5592(5) 0.0508(10) Uiso 1.000000 GR
H27c H 1.0656(14) 0.8289(3) 0.5776(3) 0.0508(10) Uiso 1.000000 GR
C63 C 0.1215(2) 0.5992(2) 0.41521(12) 0.0241(6) Uani 1.000000 .
H63 H 0.0809(2) 0.6390(2) 0.43282(12) 0.0290(7) Uiso 1.000000 R
C35 C 1.0365(2) 0.3456(2) 0.85637(13) 0.0244(6) Uani 1.000000 .
H35 H 1.0716(2) 0.4244(2) 0.86159(13) 0.0293(7) Uiso 1.000000 R
C20 C 0.7220(2) 0.55091(19) 0.31518(12) 0.0207(5) Uani 1.000000 .
H20 H 0.6718(2) 0.48065(19) 0.32508(12) 0.0248(7) Uiso 1.000000 R
C47 C 1.1400(2) 0.4526(2) 0.99690(13) 0.0234(6) Uani 1.000000 .
H47 H 1.1172(2) 0.4949(2) 0.96419(13) 0.0280(7) Uiso 1.000000 R
C56 C 0.2969(2) 0.54777(19) 0.41925(12) 0.0199(5) Uani 1.000000 .
C78 C -0.2527(2) 0.1705(2) 0.04111(13) 0.0262(6) Uani 1.000000 .
C18 C 0.1249(3) -0.0059(2) -0.29018(13) 0.0336(7) Uani 1.000000 .
H18a H 0.0892(13) -0.0840(3) -0.2821(2) 0.0505(10) Uiso 1.000000 GR
H18b H 0.0599(10) 0.0210(10) -0.3070(5) 0.0505(10) Uiso 1.000000 GR
H18c H 0.1747(4) 0.0007(12) -0.3222(3) 0.0505(10) Uiso 1.000000 GR
C70 C 0.3121(3) 0.8418(2) 0.72908(13) 0.0304(6) Uani 1.000000 .
H70 H 0.2675(3) 0.8362(2) 0.76177(13) 0.0365(8) Uiso 1.000000 R
C23 C 0.8811(2) 0.6756(2) 0.49046(13) 0.0262(6) Uani 1.000000 .
H23 H 0.8798(2) 0.6521(2) 0.53271(13) 0.0315(7) Uiso 1.000000 R
C41 C 0.6592(3) -0.0082(2) 0.50491(13) 0.0316(7) Uani 1.000000 .
H41 H 0.6304(3) 0.0349(2) 0.47488(13) 0.0379(8) Uiso 1.000000 R
C45 C 0.5904(3) -0.1639(3) 0.41146(14) 0.0503(9) Uani 1.000000 .
H45a H 0.6288(14) -0.2133(14) 0.3992(3) 0.0755(14) Uiso 1.000000 GR
H45b H 0.5030(4) -0.2057(15) 0.4060(3) 0.0755(14) Uiso 1.000000 GR
H45c H 0.6034(18) -0.1028(3) 0.38367(17) 0.0755(14) Uiso 1.000000 GR

loop_
_atom_site_aniso_label
_atom_site_aniso_U_11
_atom_site_aniso_U_22
_atom_site_aniso_U_33
_atom_site_aniso_U_12
_atom_site_aniso_U_13
_atom_site_aniso_U_23
Se4 0.02519(14) 0.02220(13) 0.01606(14) -0.00097(10) 0.00372(11) 0.00029(9)
Se31 0.03225(15) 0.01934(13) 0.01365(13) 0.00263(11) -0.00212(11) 0.00025(9)
Se58 0.02560(15) 0.03800(17) 0.03213(17) 0.01795(12) -0.00257(12) -0.01222(12)
C46 0.0186(13) 0.0221(13) 0.0204(14) 0.0031(10) 0.0025(11) 0.0024(10)
C68 0.0252(14) 0.0272(14) 0.0264(16) 0.0071(11) 0.0011(12) 0.0001(11)
C74 0.0278(14) 0.0228(13) 0.0242(15) 0.0114(11) 0.0029(12) 0.0014(10)
C12 0.0208(13) 0.0225(13) 0.0170(13) 0.0098(10) 0.0018(11) -0.0007(9)
C61 0.0218(13) 0.0227(13) 0.0173(14) 0.0080(10) 0.0045(11) 0.0040(10)
C15 0.0251(14) 0.0274(14) 0.0198(14) 0.0142(11) -0.0012(11) -0.0039(10)
C34 0.0169(12) 0.0209(13) 0.0205(14) 0.0036(10) 0.0039(11) -0.0011(10)
C24 0.0206(13) 0.0270(14) 0.0195(14) 0.0111(11) 0.0018(11) -0.0035(10)
C79 0.0257(15) 0.0452(17) 0.0295(17) 0.0187(13) -0.0083(13) -0.0058(13)
C50 0.0258(14) 0.0271(14) 0.0226(15) 0.0085(11) -0.0010(12) 0.0024(10)
C29 0.0182(12) 0.0200(12) 0.0154(13) 0.0049(10) 0.0031(10) 0.0005(9)
C67 0.0240(14) 0.0287(14) 0.0197(14) 0.0112(11) 0.0066(11) 0.0045(10)
C55 0.0243(13) 0.0192(13) 0.0173(13) 0.0091(10) 0.0059(11) 0.0039(9)
N32 0.0223(11) 0.0195(11) 0.0166(11) 0.0040(9) 0.0013(9) -0.0006(8)
C7 0.0188(13) 0.0160(12) 0.0187(13) 0.0053(10) 0.0029(11) -0.0004(9)
N5 0.0216(11) 0.0184(10) 0.0180(11) 0.0030(9) 0.0020(9) -0.0013(8)
C75 0.0261(14) 0.0210(13) 0.0200(14) 0.0100(11) 0.0020(11) 0.0019(10)
N59 0.0235(12) 0.0272(12) 0.0215(12) 0.0107(9) 0.0017(10) -0.0031(9)
N30 0.0289(12) 0.0229(11) 0.0145(11) 0.0060(9) -0.0006(9) 0.0010(8)
N3 0.0230(11) 0.0177(10) 0.0161(11) 0.0059(9) 0.0024(9) 0.0006(8)
N57 0.0247(12) 0.0275(12) 0.0249(13) 0.0136(9) 0.0013(10) -0.0049(9)
C51 0.0186(13) 0.0237(13) 0.0229(15) 0.0017(10) 0.0037(11) -0.0018(10)
C13 0.0277(14) 0.0326(15) 0.0189(15) 0.0078(12) 0.0063(12) 0.0029(11)
C65 0.0219(13) 0.0206(13) 0.0250(15) 0.0070(10) 0.0030(11) 0.0005(10)
C49 0.0248(14) 0.0199(13) 0.0265(15) 0.0089(11) 0.0012(12) 0.0012(10)
C1 0.0201(13) 0.0224(13) 0.0161(13) 0.0110(10) 0.0013(11) 0.0007(9)
C21 0.0174(12) 0.0193(12) 0.0183(13) 0.0065(10) 0.0007(10) -0.0017(9)
C66 0.0246(14) 0.0197(12) 0.0181(14) 0.0099(10) 0.0034(11) 0.0019(10)
C64 0.0216(13) 0.0208(13) 0.0210(14) 0.0076(10) 0.0024(11) 0.0001(10)
C11 0.0186(13) 0.0218(13) 0.0210(14) 0.0050(10) 0.0016(11) 0.0005(10)
C76 0.0197(14) 0.0340(15) 0.0277(16) 0.0060(11) 0.0040(12) -0.0012(11)
C2 0.0172(12) 0.0160(12) 0.0170(13) 0.0087(10) 0.0020(10) 0.0001(9)
C17 0.0264(14) 0.0240(14) 0.0223(15) 0.0053(11) 0.0079(12) 0.0011(10)
C10 0.0165(12) 0.0216(13) 0.0179(13) 0.0044(10) 0.0005(11) -0.0003(10)
C39 0.0165(12) 0.0243(13) 0.0159(13) 0.0017(10) 0.0051(10) 0.0017(10)
C14 0.0248(14) 0.0244(14) 0.0256(15) 0.0016(11) 0.0040(12) 0.0000(11)
C52 0.0342(16) 0.0170(13) 0.0286(16) 0.0072(11) 0.0018(13) -0.0020(10)
C28 0.0214(13) 0.0252(13) 0.0151(13) 0.0086(10) 0.0031(11) 0.0019(10)
C36 0.0291(14) 0.0228(13) 0.0210(15) 0.0075(11) 0.0040(12) 0.0082(10)
C22 0.0224(13) 0.0225(13) 0.0223(15) 0.0036(11) 0.0049(11) 0.0020(10)
C38 0.0208(13) 0.0245(13) 0.0183(14) 0.0058(10) 0.0043(11) 0.0053(10)
C62 0.0201(13) 0.0315(15) 0.0224(15) 0.0107(11) 0.0004(11) 0.0000(11)
C33 0.0169(12) 0.0217(13) 0.0160(13) 0.0065(10) 0.0038(10) -0.0003(9)
C42 0.0306(15) 0.0349(16) 0.0168(14) 0.0012(12) 0.0058(12) -0.0007(11)
C80 0.0323(16) 0.0445(17) 0.0285(16) 0.0255(13) -0.0017(13) -0.0055(12)
C8 0.0197(13) 0.0209(13) 0.0221(14) 0.0028(10) 0.0023(11) -0.0004(10)
C72 0.0457(19) 0.0389(17) 0.0246(16) 0.0158(14) -0.0001(14) -0.0077(12)
C37 0.0233(13) 0.0278(14) 0.0157(14) 0.0079(11) 0.0026(11) 0.0044(10)
C9 0.0234(13) 0.0242(13) 0.0151(13) 0.0070(11) 0.0056(11) 0.0030(10)
C19 0.0212(13) 0.0168(12) 0.0234(15) 0.0028(10) 0.0033(11) -0.0015(10)
C73 0.0241(14) 0.0251(13) 0.0194(14) 0.0087(11) 0.0043(11) 0.0004(10)
C71 0.0252(14) 0.0288(14) 0.0248(15) 0.0065(11) 0.0065(12) -0.0010(11)
C81 0.0380(17) 0.0383(17) 0.0251(16) 0.0147(13) -0.0047(13) -0.0048(12)
C60 0.0229(13) 0.0182(12) 0.0203(14) 0.0074(10) 0.0070(11) 0.0028(9)
C43 0.0342(16) 0.0295(15) 0.0304(17) 0.0111(12) 0.0088(13) -0.0047(12)
C25 0.0226(13) 0.0188(13) 0.0255(15) 0.0033(10) 0.0018(12) -0.0011(10)
C77 0.0286(15) 0.0347(15) 0.0243(15) 0.0110(12) 0.0083(12) -0.0041(11)
C26 0.0241(14) 0.0233(13) 0.0164(14) 0.0049(11) 0.0027(11) 0.0014(10)
C44 0.0299(15) 0.0278(14) 0.0208(15) 0.0105(12) 0.0051(12) 0.0029(11)
C69 0.0352(16) 0.0250(14) 0.0209(15) 0.0165(12) 0.0004(12) -0.0006(10)
C16 0.0339(15) 0.0317(15) 0.0172(14) 0.0104(12) 0.0076(12) 0.0007(11)
C48 0.0175(12) 0.0194(13) 0.0207(14) 0.0035(10) 0.0027(11) -0.0013(10)
C54 0.0361(17) 0.0331(16) 0.0260(16) 0.0041(13) 0.0027(13) -0.0057(12)
C6 0.0176(12) 0.0166(12) 0.0150(13) 0.0069(10) 0.0007(10) -0.0014(9)
C40 0.0311(15) 0.0243(14) 0.0233(15) 0.0055(11) 0.0010(12) 0.0035(11)
C53 0.0306(15) 0.0223(14) 0.0251(15) 0.0102(11) 0.0010(12) 0.0035(10)
C27 0.0355(17) 0.0329(16) 0.0247(16) 0.0088(13) -0.0029(13) -0.0089(11)
C63 0.0279(14) 0.0286(14) 0.0220(14) 0.0171(11) 0.0066(12) 0.0011(10)
C35 0.0256(14) 0.0189(13) 0.0243(15) 0.0047(11) 0.0029(12) 0.0002(10)
C20 0.0185(13) 0.0160(12) 0.0244(15) 0.0038(10) 0.0036(11) -0.0025(10)
C47 0.0223(13) 0.0242(13) 0.0214(14) 0.0077(11) 0.0023(11) 0.0024(10)
C56 0.0222(13) 0.0170(12) 0.0188(13) 0.0056(10) 0.0039(11) 0.0033(9)
C78 0.0301(15) 0.0244(14) 0.0208(15) 0.0100(11) -0.0004(12) 0.0026(10)
C18 0.0362(17) 0.0356(16) 0.0233(16) 0.0129(13) -0.0038(13) -0.0074(12)
C70 0.0366(16) 0.0356(16) 0.0209(15) 0.0131(13) 0.0116(13) -0.0002(11)
C23 0.0296(15) 0.0323(15) 0.0160(14) 0.0111(12) 0.0048(12) 0.0011(10)
C41 0.0339(16) 0.0347(16) 0.0188(15) 0.0067(12) 0.0012(12) 0.0073(11)
C45 0.065(2) 0.049(2) 0.0221(17) 0.0077(17) 0.0036(16) -0.0050(13)

loop_
_atom_type_symbol
_atom_type_scat_dispersion_real
_atom_type_scat_dispersion_imag
_atom_type_scat_Cromer_Mann_a1
_atom_type_scat_Cromer_Mann_a2
_atom_type_scat_Cromer_Mann_a3
_atom_type_scat_Cromer_Mann_a4
_atom_type_scat_Cromer_Mann_b1
_atom_type_scat_Cromer_Mann_b2
_atom_type_scat_Cromer_Mann_b3
_atom_type_scat_Cromer_Mann_b4
_atom_type_scat_Cromer_Mann_c
_atom_type_scat_source
_atom_type_scat_dispersion_source
H 0.00000 0.00000 0.49300 0.32291 0.14019 0.04081 10.51090 26.12570 3.14236 57.79970 0.0030380000826 'International Tables Volume C Table 6.1.1.4 (pp. 500-502)' 'Henke, Gullikson and Davis, At. Data and Nucl. Data Tables, 1993, 54, 2'
C 0.00347 0.00161 2.31000 1.02000 1.58860 0.86500 20.84390 10.20750 0.56870 51.65120 0.215599998832 'International Tables Volume C Table 6.1.1.4 (pp. 500-502)' 'Henke, Gullikson and Davis, At. Data and Nucl. Data Tables, 1993, 54, 2'
Se -0.08110 2.30834 17.00060 5.81960 3.97310 4.35430 2.40980 0.27260 15.23720 43.81630 2.84089994431 'International Tables Volume C Table 6.1.1.4 (pp. 500-502)' 'Henke, Gullikson and Davis, At. Data and Nucl. Data Tables, 1993, 54, 2'
N 0.00653 0.00323 12.21260 3.13220 2.01250 1.16630 0.00570 9.89330 28.99750 0.58260 -11.5290002823 'International Tables Volume C Table 6.1.1.4 (pp. 500-502)' 'Henke, Gullikson and Davis, At. Data and Nucl. Data Tables, 1993, 54, 2'

loop_
_geom_angle_atom_site_label_1
_geom_angle_atom_site_label_2
_geom_angle_atom_site_label_3
_geom_angle
N3 Se4 N5 94.31(9)
N30 Se31 N32 93.84(9)
N57 Se58 N59 94.60(9)
C47 C46 C34 124.9(2)
C69 C68 C67 121.9(2)
C73 C74 C75 126.8(3)
C11 C12 C13 123.0(2)
C17 C12 C13 117.3(2)
C17 C12 C11 119.6(2)
C73 C61 C62 125.4(2)
C60 C61 C62 115.6(2)
C60 C61 C73 119.0(2)
C16 C15 C14 117.5(2)
C18 C15 C14 121.0(2)
C18 C15 C16 121.5(2)
C33 C34 C46 120.2(2)
C35 C34 C46 123.9(2)
C35 C34 C33 115.9(2)
C27 C24 C25 121.5(2)
C23 C24 C25 117.1(2)
C23 C24 C27 121.4(2)
C78 C79 C80 121.6(3)
C49 C50 C51 121.2(2)
C28 C29 N30 124.3(2)
C33 C29 N30 115.7(2)
C33 C29 C28 120.0(2)
C66 C67 C68 120.6(3)
C63 C55 C64 124.2(2)
C56 C55 C64 119.4(2)
C56 C55 C63 116.4(2)
C33 N32 Se31 107.36(15)
C19 C7 C8 119.8(2)
C6 C7 C8 115.9(2)
C6 C7 C19 124.2(2)
C6 N5 Se4 107.35(15)
C76 C75 C74 124.4(2)
C80 C75 C74 119.1(2)
C80 C75 C76 116.5(2)
C60 N59 Se58 106.56(16)
C29 N30 Se31 107.34(16)
C2 N3 Se4 107.20(15)
C56 N57 Se58 106.52(16)
C52 C51 C50 117.8(2)
C54 C51 C50 120.9(2)
C54 C51 C52 121.3(2)
C14 C13 C12 120.7(2)
C64 C65 C66 127.1(2)
C48 C49 C50 121.3(2)
C10 C1 C2 120.0(2)
C9 C1 C2 115.8(2)
C9 C1 C10 124.2(2)
C26 C21 C22 117.0(2)
C20 C21 C22 119.7(2)
C20 C21 C26 123.2(2)
C65 C66 C67 122.3(2)
C71 C66 C67 117.7(2)
C71 C66 C65 119.9(2)
C65 C64 C55 124.9(2)
C10 C11 C12 127.0(2)
C77 C76 C75 121.6(2)
C1 C2 N3 122.8(2)
C6 C2 N3 115.5(2)
C6 C2 C1 121.7(2)
C16 C17 C12 121.8(2)
C11 C10 C1 125.9(2)
C44 C39 C38 120.4(2)
C40 C39 C38 122.8(2)
C40 C39 C44 116.9(2)
C13 C14 C15 121.8(2)
C53 C52 C51 121.3(2)
C36 C28 C29 115.8(2)
C37 C28 C29 124.7(2)
C37 C28 C36 119.5(2)
C35 C36 C28 123.9(2)
C23 C22 C21 121.7(2)
C37 C38 C39 126.7(2)
C63 C62 C61 124.1(2)
C29 C33 C34 121.0(2)
N32 C33 C34 123.2(2)
N32 C33 C29 115.7(2)
C41 C42 C43 117.6(2)
C45 C42 C43 121.2(3)
C45 C42 C41 121.2(3)
C75 C80 C79 121.3(3)
C9 C8 C7 124.3(2)
C38 C37 C28 128.2(2)
C8 C9 C1 122.6(2)
C20 C19 C7 128.4(2)
C61 C73 C74 125.8(2)
C70 C71 C66 121.0(2)
N59 C60 C61 123.5(2)
C56 C60 C61 120.5(2)
C56 C60 N59 116.0(2)
C44 C43 C42 121.1(2)
C26 C25 C24 122.2(2)
C78 C77 C76 121.3(3)
C25 C26 C21 120.6(2)
C43 C44 C39 121.7(2)
C72 C69 C68 121.3(2)
C70 C69 C68 117.0(2)
C70 C69 C72 121.7(3)
C17 C16 C15 120.9(3)
C53 C48 C49 117.2(2)
C47 C48 C49 123.2(2)
C47 C48 C53 119.7(2)
N5 C6 C7 124.9(2)
C2 C6 C7 119.4(2)
C2 C6 N5 115.63(19)
C41 C40 C39 121.0(2)
C48 C53 C52 121.3(2)
C62 C63 C55 122.6(2)
C36 C35 C34 123.3(2)
C19 C20 C21 126.6(2)
C48 C47 C46 127.9(2)
N57 C56 C55 122.8(2)
C60 C56 C55 120.8(2)
C60 C56 N57 116.3(2)
C81 C78 C79 120.7(2)
C77 C78 C79 117.7(2)
C77 C78 C81 121.6(3)
C69 C70 C71 121.8(3)
C22 C23 C24 121.3(2)
C40 C41 C42 121.7(2)

loop_
_geom_bond_atom_site_label_1
_geom_bond_atom_site_label_2
_geom_bond_distance
Se4 N5 1.7780(18)
Se4 N3 1.780(2)
Se31 N32 1.7863(18)
Se31 N30 1.7873(19)
Se58 N59 1.785(2)
Se58 N57 1.785(2)
C46 C34 1.455(3)
C46 C47 1.335(3)
C68 C67 1.385(3)
C68 C69 1.385(4)
C74 C75 1.462(3)
C74 C73 1.333(3)
C12 C13 1.391(3)
C12 C11 1.467(3)
C12 C17 1.384(3)
C61 C62 1.370(3)
C61 C73 1.464(3)
C61 C60 1.448(3)
C15 C14 1.383(4)
C15 C16 1.387(3)
C15 C18 1.504(3)
C34 C33 1.442(3)
C34 C35 1.371(3)
C24 C25 1.389(3)
C24 C27 1.508(3)
C24 C23 1.390(3)
C79 C80 1.382(4)
C79 C78 1.372(4)
C50 C51 1.393(3)
C50 C49 1.378(3)
C29 N30 1.331(3)
C29 C28 1.448(3)
C29 C33 1.455(3)
C67 C66 1.398(3)
C55 C64 1.464(3)
C55 C63 1.373(3)
C55 C56 1.438(3)
N32 C33 1.332(3)
C7 C8 1.376(3)
C7 C19 1.458(3)
C7 C6 1.442(3)
N5 C6 1.327(3)
C75 C76 1.390(4)
C75 C80 1.402(3)
N59 C60 1.333(3)
N3 C2 1.331(3)
N57 C56 1.330(3)
C51 C52 1.379(3)
C51 C54 1.510(3)
C13 C14 1.386(3)
C65 C66 1.462(3)
C65 C64 1.336(3)
C49 C48 1.398(3)
C1 C2 1.436(3)
C1 C10 1.463(3)
C1 C9 1.378(3)
C21 C22 1.394(3)
C21 C26 1.405(3)
C21 C20 1.462(3)
C66 C71 1.378(4)
C11 C10 1.338(3)
C76 C77 1.380(3)
C2 C6 1.462(3)
C17 C16 1.383(3)
C39 C38 1.459(3)
C39 C44 1.389(3)
C39 C40 1.400(3)
C52 C53 1.387(3)
C28 C36 1.373(3)
C28 C37 1.448(3)
C36 C35 1.407(3)
C22 C23 1.381(3)
C38 C37 1.336(3)
C62 C63 1.414(3)
C42 C43 1.380(4)
C42 C41 1.387(4)
C42 C45 1.511(4)
C8 C9 1.406(3)
C72 C69 1.511(3)
C19 C20 1.334(3)
C71 C70 1.390(3)
C81 C78 1.512(3)
C60 C56 1.450(3)
C43 C44 1.381(3)
C25 C26 1.379(3)
C77 C78 1.386(4)
C69 C70 1.382(4)
C48 C53 1.391(3)
C48 C47 1.463(3)
C40 C41 1.373(3)
